data_7056464
loop_
_publ_author_name
'Bikas, Rahman'
'Emami, Marzieh'
'\'Slepokura, Katarzyna'
'Noshiranzadeh, Nader'

_publ_section_title
;
 Preparing Mn(III) salen-type Schiff base complexes using 1,3-oxazines
 obtained by Mannich condensation: Towards removing ortho-hydroxyaldehydes
;
_journal_name_full 'New J. Chem.'
_journal_paper_doi 10.1039/C7NJ01562C
_journal_year 2017
_chemical_formula_moiety 'C26 H24 N2 O2'
_chemical_formula_sum 'C26 H24 N2 O2'
_chemical_formula_weight 396.47
_space_group_crystal_system monoclinic
_space_group_IT_number 14
_space_group_name_Hall '-P 2ybc'
_space_group_name_H-M_alt 'P 1 21/c 1'
_symmetry_space_group_name_Hall '-P 2ybc'
_symmetry_space_group_name_H-M 'P 1 21/c 1'
_atom_sites_solution_hydrogens geom
_atom_sites_solution_primary direct
_atom_sites_solution_secondary difmap
_audit_creation_method SHELXL-2014/7
_audit_update_record
;
2017-04-14 deposited with the CCDC.
2017-07-27 downloaded from the CCDC.
;
_cell_angle_alpha 90
_cell_angle_beta 96.32(3)
_cell_angle_gamma 90
_cell_formula_units_Z 2
_cell_length_a 9.834(3)
_cell_length_b 5.070(2)
_cell_length_c 19.480(8)
_cell_measurement_reflns_used 749
_cell_measurement_temperature 100(2)
_cell_measurement_theta_max 69.95
_cell_measurement_theta_min 2.28
_cell_volume 965.3(6)
_computing_cell_refinement
;
CrysAlis RED, Oxford Diffraction Ltd.,
Version 1.171.33.66 (release 28-04-2010 CrysAlis171 .NET)
(compiled Apr 28 2010,14:27:37)
;
_computing_data_collection
;
CrysAlis CCD, Oxford Diffraction Ltd.,
Version 1.171.33.66 (release 28-04-2010 CrysAlis171 .NET)
(compiled Apr 28 2010,14:27:37)
;
_computing_data_reduction
;
CrysAlis RED, Oxford Diffraction Ltd.,
Version 1.171.33.66 (release 28-04-2010 CrysAlis171 .NET)
(compiled Apr 28 2010,14:27:37)
;
_computing_structure_refinement 'SHELXL-2014/7 (Sheldrick, 2014)'
_computing_structure_solution 'SHELXS-97 (Sheldrick, 2008)'
_diffrn_ambient_temperature 100(2)
_diffrn_detector_area_resol_mean 8.1956
_diffrn_measured_fraction_theta_full 0.964
_diffrn_measured_fraction_theta_max 0.955
_diffrn_measurement_device_type 'Oxford Diffraction, Xcalibur PX, Onyx'
_diffrn_measurement_method 'omega scan'
_diffrn_radiation_type CuK\a
_diffrn_radiation_wavelength 1.5418
_diffrn_reflns_av_R_equivalents 0.0919
_diffrn_reflns_av_unetI/netI 0.1341
_diffrn_reflns_Laue_measured_fraction_full 0.964
_diffrn_reflns_Laue_measured_fraction_max 0.955
_diffrn_reflns_limit_h_max 11
_diffrn_reflns_limit_h_min -11
_diffrn_reflns_limit_k_max 5
_diffrn_reflns_limit_k_min -6
_diffrn_reflns_limit_l_max 20
_diffrn_reflns_limit_l_min -23
_diffrn_reflns_number 4845
_diffrn_reflns_point_group_measured_fraction_full 0.964
_diffrn_reflns_point_group_measured_fraction_max 0.955
_diffrn_reflns_theta_full 68.000
_diffrn_reflns_theta_max 70.078
_diffrn_reflns_theta_min 4.524
_diffrn_source 'Enhance (Cu) X-ray Source'
_exptl_absorpt_coefficient_mu 0.685
_exptl_absorpt_correction_T_max 0.988
_exptl_absorpt_correction_T_min 0.927
_exptl_absorpt_correction_type analytical
_exptl_absorpt_process_details
;
CrysAlis RED, Oxford Diffraction Ltd.,
Version 1.171.33.66 (release 28-04-2010 CrysAlis171 .NET)
(compiled Apr 28 2010,14:27:37)
Analytical numeric absorption correction using a multifaceted crystal
            model based on expressions derived by R.C. Clark & J.S. Reid.
(Clark, R. C. & Reid, J. S. (1995). Acta Cryst. A51, 887-897)
;
_exptl_crystal_colour yellowish
_exptl_crystal_density_diffrn 1.364
_exptl_crystal_description plate
_exptl_crystal_F_000 420
_exptl_crystal_size_max 0.13
_exptl_crystal_size_mid 0.06
_exptl_crystal_size_min 0.01
_refine_diff_density_max 0.256
_refine_diff_density_min -0.318
_refine_diff_density_rms 0.067
_refine_ls_extinction_coef 0.0033(7)
_refine_ls_extinction_expression Fc^*^=kFc[1+0.001xFc^2^\l^3^/sin(2\q)]^-1/4^
_refine_ls_extinction_method 'SHELXL-2014/7 (Sheldrick 2014)'
_refine_ls_goodness_of_fit_ref 1.008
_refine_ls_hydrogen_treatment constr
_refine_ls_matrix_type full
_refine_ls_number_parameters 137
_refine_ls_number_reflns 1751
_refine_ls_number_restraints 0
_refine_ls_restrained_S_all 1.008
_refine_ls_R_factor_all 0.1474
_refine_ls_R_factor_gt 0.0727
_refine_ls_shift/su_max 0.000
_refine_ls_shift/su_mean 0.000
_refine_ls_structure_factor_coef Fsqd
_refine_ls_weighting_details 'w=1/[\s^2^(Fo^2^)+(0.0570P)^2^] where P=(Fo^2^+2Fc^2^)/3'
_refine_ls_weighting_scheme calc
_refine_ls_wR_factor_gt 0.1595
_refine_ls_wR_factor_ref 0.1756
_reflns_Friedel_coverage 0.000
_reflns_number_gt 718
_reflns_number_total 1751
_reflns_threshold_expression 'I > 2\s(I)'
_cod_data_source_file c7nj01562c2.cif
_cod_data_source_block L_nosl25ab
_cod_database_code 7056464
_shelx_shelxl_version_number 2014/7
_shelx_space_group_comment
;
The symmetry employed for this shelxl refinement is uniquely defined
by the following loop, which should always be used as a source of
symmetry information in preference to the above space-group names.
They are only intended as comments.
;
_shelx_estimated_absorpt_t_min 0.916
_shelx_estimated_absorpt_t_max 0.993

loop_
_space_group_symop_operation_xyz
'x, y, z'
'-x, y+1/2, -z+1/2'
'-x, -y, -z'
'x, -y-1/2, z-1/2'

loop_
_atom_site_label
_atom_site_type_symbol
_atom_site_fract_x
_atom_site_fract_y
_atom_site_fract_z
_atom_site_U_iso_or_equiv
_atom_site_adp_type
_atom_site_occupancy
_atom_site_site_symmetry_order
_atom_site_calc_flag
_atom_site_refinement_flags_posn
_atom_site_refinement_flags_adp
O1 O 0.1428(3) 0.6396(7) 0.52521(18) 0.0393(9) Uani 1 1 d . .
N1 N 0.3313(3) 0.3454(9) 0.5155(2) 0.0362(11) Uani 1 1 d . .
C1 C 0.1673(4) 0.6294(10) 0.5962(3) 0.0334(13) Uani 1 1 d . .
C2 C 0.0923(4) 0.8114(11) 0.6328(3) 0.0366(13) Uani 1 1 d . .
H2 H 0.0297 0.9300 0.6084 0.044 Uiso 1 1 calc R U
C3 C 0.1106(4) 0.8146(11) 0.7024(3) 0.0382(13) Uani 1 1 d . .
H3 H 0.0608 0.9379 0.7265 0.046 Uiso 1 1 calc R U
C4 C 0.2021(4) 0.6392(11) 0.7406(3) 0.0359(13) Uani 1 1 d . .
C5 C 0.2176(4) 0.6354(11) 0.8126(3) 0.0402(13) Uani 1 1 d . .
H5 H 0.1671 0.7570 0.8369 0.048 Uiso 1 1 calc R U
C6 C 0.3043(4) 0.4601(11) 0.8495(3) 0.0432(14) Uani 1 1 d . .
H6 H 0.3138 0.4594 0.8986 0.052 Uiso 1 1 calc R U
C7 C 0.3784(4) 0.2818(11) 0.8125(3) 0.0411(14) Uani 1 1 d . .
H7 H 0.4396 0.1613 0.8372 0.049 Uiso 1 1 calc R U
C8 C 0.3648(4) 0.2780(12) 0.7429(3) 0.0415(14) Uani 1 1 d . .
H8 H 0.4153 0.1533 0.7196 0.050 Uiso 1 1 calc R U
C9 C 0.2762(4) 0.4570(10) 0.7037(3) 0.0329(12) Uani 1 1 d . .
C10 C 0.2594(4) 0.4561(10) 0.6303(3) 0.0315(12) Uani 1 1 d . .
C11 C 0.3410(4) 0.2757(11) 0.5889(3) 0.0369(13) Uani 1 1 d . .
H11A H 0.4382 0.2816 0.6085 0.044 Uiso 1 1 calc R U
H11B H 0.3082 0.0926 0.5933 0.044 Uiso 1 1 calc R U
C12 C 0.4282(4) 0.5538(11) 0.5013(3) 0.0395(13) Uani 1 1 d . .
H12A H 0.4301 0.6904 0.5377 0.047 Uiso 1 1 calc R U
H12B H 0.3965 0.6383 0.4565 0.047 Uiso 1 1 calc R U
C13 C 0.1941(4) 0.4114(11) 0.4922(3) 0.0419(14) Uani 1 1 d . .
H13A H 0.1352 0.2585 0.5001 0.050 Uiso 1 1 calc R U
H13B H 0.1868 0.4434 0.4418 0.050 Uiso 1 1 calc R U

loop_
_atom_site_aniso_label
_atom_site_aniso_U_11
_atom_site_aniso_U_22
_atom_site_aniso_U_33
_atom_site_aniso_U_23
_atom_site_aniso_U_13
_atom_site_aniso_U_12
O1 0.0296(14) 0.048(2) 0.041(2) -0.002(2) 0.0069(14) 0.0035(16)
N1 0.0249(16) 0.041(3) 0.043(3) -0.001(2) 0.0061(16) -0.0015(18)
C1 0.0216(18) 0.036(3) 0.043(3) -0.001(3) 0.0066(19) -0.002(2)
C2 0.0193(18) 0.041(3) 0.050(4) 0.002(3) 0.0048(19) 0.0002(19)
C3 0.0279(19) 0.037(3) 0.052(4) -0.008(3) 0.013(2) -0.003(2)
C4 0.0228(18) 0.037(3) 0.048(4) 0.000(3) 0.0074(19) -0.006(2)
C5 0.035(2) 0.041(3) 0.046(3) -0.004(3) 0.008(2) -0.011(2)
C6 0.043(2) 0.048(3) 0.040(3) -0.006(3) 0.008(2) -0.019(2)
C7 0.035(2) 0.040(3) 0.048(4) 0.007(3) 0.002(2) -0.003(2)
C8 0.035(2) 0.049(4) 0.041(4) -0.003(3) 0.006(2) -0.009(2)
C9 0.0213(18) 0.028(3) 0.049(3) 0.001(3) 0.0031(19) -0.0015(19)
C10 0.0207(17) 0.031(3) 0.043(3) 0.001(3) 0.0052(17) -0.0009(19)
C11 0.0286(19) 0.040(3) 0.043(3) -0.004(3) 0.007(2) -0.003(2)
C12 0.029(2) 0.054(4) 0.037(3) 0.009(3) 0.0095(19) -0.003(2)
C13 0.038(2) 0.046(4) 0.042(3) -0.007(3) 0.008(2) -0.004(2)

loop_
_atom_type_symbol
_atom_type_description
_atom_type_scat_dispersion_real
_atom_type_scat_dispersion_imag
_atom_type_scat_source
C C 0.0181 0.0091 'International Tables Vol C Tables 4.2.6.8 and 6.1.1.4'
H H 0.0000 0.0000 'International Tables Vol C Tables 4.2.6.8 and 6.1.1.4'
N N 0.0311 0.0180 'International Tables Vol C Tables 4.2.6.8 and 6.1.1.4'
O O 0.0492 0.0322 'International Tables Vol C Tables 4.2.6.8 and 6.1.1.4'

loop_
_geom_angle_atom_site_label_1
_geom_angle_atom_site_label_2
_geom_angle_atom_site_label_3
_geom_angle
_geom_angle_site_symmetry_1
_geom_angle_site_symmetry_3
C1 O1 C13 112.7(4) . .
C13 N1 C11 109.0(3) . .
C13 N1 C12 112.6(4) . .
C11 N1 C12 112.5(4) . .
O1 C1 C10 122.7(4) . .
O1 C1 C2 115.9(4) . .
C10 C1 C2 121.4(5) . .
C3 C2 C1 119.6(5) . .
C3 C2 H2 120.2 . .
C1 C2 H2 120.2 . .
C2 C3 C4 121.9(5) . .
C2 C3 H3 119.1 . .
C4 C3 H3 119.1 . .
C5 C4 C3 122.0(5) . .
C5 C4 C9 119.7(5) . .
C3 C4 C9 118.3(5) . .
C6 C5 C4 121.7(5) . .
C6 C5 H5 119.1 . .
C4 C5 H5 119.1 . .
C5 C6 C7 118.2(5) . .
C5 C6 H6 120.9 . .
C7 C6 H6 120.9 . .
C8 C7 C6 121.6(5) . .
C8 C7 H7 119.2 . .
C6 C7 H7 119.2 . .
C7 C8 C9 121.3(5) . .
C7 C8 H8 119.4 . .
C9 C8 H8 119.4 . .
C4 C9 C8 117.5(5) . .
C4 C9 C10 120.1(4) . .
C8 C9 C10 122.4(5) . .
C1 C10 C9 118.7(4) . .
C1 C10 C11 119.3(4) . .
C9 C10 C11 122.0(4) . .
N1 C11 C10 113.2(4) . .
N1 C11 H11A 108.9 . .
C10 C11 H11A 108.9 . .
N1 C11 H11B 108.9 . .
C10 C11 H11B 108.9 . .
H11A C11 H11B 107.7 . .
N1 C12 C12 111.8(6) . 3_666
N1 C12 H12A 109.3 . .
C12 C12 H12A 109.3 3_666 .
N1 C12 H12B 109.3 . .
C12 C12 H12B 109.3 3_666 .
H12A C12 H12B 107.9 . .
N1 C13 O1 114.6(4) . .
N1 C13 H13A 108.6 . .
O1 C13 H13A 108.6 . .
N1 C13 H13B 108.6 . .
O1 C13 H13B 108.6 . .
H13A C13 H13B 107.6 . .

loop_
_geom_bond_atom_site_label_1
_geom_bond_atom_site_label_2
_geom_bond_distance
_geom_bond_site_symmetry_2
_geom_bond_publ_flag
O1 C1 1.378(6) . yes
O1 C13 1.442(6) . yes
N1 C13 1.415(6) . yes
N1 C11 1.466(6) . yes
N1 C12 1.469(6) . yes
C1 C10 1.379(6) . ?
C1 C2 1.421(6) . ?
C2 C3 1.348(7) . ?
C2 H2 0.9500 . ?
C3 C4 1.417(7) . ?
C3 H3 0.9500 . ?
C4 C5 1.395(7) . ?
C4 C9 1.420(6) . ?
C5 C6 1.378(7) . ?
C5 H5 0.9500 . ?
C6 C7 1.409(7) . ?
C6 H6 0.9500 . ?
C7 C8 1.347(7) . ?
C7 H7 0.9500 . ?
C8 C9 1.421(7) . ?
C8 H8 0.9500 . ?
C9 C10 1.422(7) . ?
C10 C11 1.508(6) . ?
C11 H11A 0.9900 . ?
C11 H11B 0.9900 . ?
C12 C12 1.520(8) 3_666 ?
C12 H12A 0.9900 . ?
C12 H12B 0.9900 . ?
C13 H13A 0.9900 . ?
C13 H13B 0.9900 . ?

loop_
_geom_torsion_atom_site_label_1
_geom_torsion_atom_site_label_2
_geom_torsion_atom_site_label_3
_geom_torsion_atom_site_label_4
_geom_torsion
_geom_torsion_site_symmetry_4
C13 O1 C1 C10 15.2(6) .
C13 O1 C1 C2 -165.3(4) .
O1 C1 C2 C3 -179.9(4) .
C10 C1 C2 C3 -0.3(7) .
C1 C2 C3 C4 -0.6(7) .
C2 C3 C4 C5 -177.6(5) .
C2 C3 C4 C9 0.3(7) .
C3 C4 C5 C6 178.4(4) .
C9 C4 C5 C6 0.5(7) .
C4 C5 C6 C7 0.1(7) .
C5 C6 C7 C8 -0.9(7) .
C6 C7 C8 C9 1.0(8) .
C5 C4 C9 C8 -0.4(6) .
C3 C4 C9 C8 -178.4(4) .
C5 C4 C9 C10 178.9(4) .
C3 C4 C9 C10 1.0(6) .
C7 C8 C9 C4 -0.3(7) .
C7 C8 C9 C10 -179.6(5) .
O1 C1 C10 C9 -179.0(4) .
C2 C1 C10 C9 1.5(6) .
O1 C1 C10 C11 2.3(6) .
C2 C1 C10 C11 -177.2(4) .
C4 C9 C10 C1 -1.8(7) .
C8 C9 C10 C1 177.5(4) .
C4 C9 C10 C11 176.9(4) .
C8 C9 C10 C11 -3.8(7) .
C13 N1 C11 C10 -42.0(6) .
C12 N1 C11 C10 83.8(4) .
C1 C10 C11 N1 11.6(6) .
C9 C10 C11 N1 -167.1(4) .
C13 N1 C12 C12 -156.9(5) 3_666
C11 N1 C12 C12 79.4(6) 3_666
C11 N1 C13 O1 63.1(6) .
C12 N1 C13 O1 -62.6(5) .
C1 O1 C13 N1 -49.4(5) .
